data_1553295
loop_
_publ_author_name
'Zeng, Yao-Bo'
'Liu, Xiao-Ling'
'Zhang, Yi'
'Li, Chuang-Jun'
'Zhang, Dong-Ming'
'Peng, Yao-Zong'
'Zhou, Xing'
'Du, Hong-Fei'
'Tan, Chun-Bing'
'Zhang, Yu-Yu'
'Yang, Da-Jian'

_publ_section_title
;
 Cantharimide and Its Derivatives from the Blister Beetle Mylabris
 phalerata Palla.
;
_journal_issue 8
_journal_name_full 'Journal of natural products'
_journal_page_first 2032
_journal_page_last 2038
_journal_paper_doi 10.1021/acs.jnatprod.6b00332
_journal_volume 79
_journal_year 2016
_chemical_absolute_configuration rmad
_chemical_formula_moiety 'C10 H13 N O4'
_chemical_formula_sum 'C10 H13 N O4'
_chemical_formula_weight 211.21
_space_group_crystal_system orthorhombic
_space_group_IT_number 19
_space_group_name_Hall 'P 2ac 2ab'
_space_group_name_H-M_alt 'P 21 21 21'
_atom_sites_solution_hydrogens geom
_atom_sites_solution_primary direct
_atom_sites_solution_secondary difmap
_audit_creation_date 2016-07-05
_audit_creation_method
;
Olex2 1.2-beta
(compiled 2016.02.19 svn.r3266 for OlexSys, GUI svn.r5155)
;
_cell_angle_alpha 90.00
_cell_angle_beta 90.00
_cell_angle_gamma 90.00
_cell_formula_units_Z 4
_cell_length_a 7.33508(19)
_cell_length_b 7.7336(2)
_cell_length_c 16.8499(4)
_cell_measurement_reflns_used 2260
_cell_measurement_temperature 100.3
_cell_measurement_theta_max 70.7011
_cell_measurement_theta_min 6.0279
_cell_volume 955.84(4)
_computing_cell_refinement
;
CrysAlisPro, Agilent Technologies,
Version 1.171.35.11 (release 16-05-2011 CrysAlis171 .NET)
(compiled May 16 2011,17:55:39)
;
_computing_data_collection
;
CrysAlisPro, Agilent Technologies,
Version 1.171.35.11 (release 16-05-2011 CrysAlis171 .NET)
(compiled May 16 2011,17:55:39)
;
_computing_data_reduction
;
CrysAlisPro, Agilent Technologies,
Version 1.171.35.11 (release 16-05-2011 CrysAlis171 .NET)
(compiled May 16 2011,17:55:39)
;
_computing_molecular_graphics 'Olex2 (Dolomanov et al., 2009)'
_computing_publication_material 'Olex2 (Dolomanov et al., 2009)'
_computing_structure_refinement 'XL (Sheldrick, 2008)'
_computing_structure_solution 'XS (Sheldrick, 2008)'
_diffrn_ambient_temperature 100.3
_diffrn_detector_area_resol_mean 16.0971
_diffrn_measured_fraction_theta_full 0.981
_diffrn_measured_fraction_theta_max 0.982
_diffrn_measurement_details
;
#__ type_ start__ end____ width___ exp.time_
  1 omega  -16.00   48.00   1.0000    1.5000
omega____ theta____ kappa____ phi______ frames
    -       36.8122  -88.0000  172.0000 64

#__ type_ start__ end____ width___ exp.time_
  2 omega   45.00   71.00   1.0000    1.5000
omega____ theta____ kappa____ phi______ frames
    -       36.8122 -164.0000 -157.0000 26

#__ type_ start__ end____ width___ exp.time_
  3 omega  -30.00   50.00   1.0000    1.5000
omega____ theta____ kappa____ phi______ frames
    -       36.8122  -36.0000  174.0000 80

#__ type_ start__ end____ width___ exp.time_
  4 omega   22.00   82.00   1.0000    1.5000
omega____ theta____ kappa____ phi______ frames
    -       36.8122 -116.0000  101.0000 60

#__ type_ start__ end____ width___ exp.time_
  5 omega   64.00  110.00   1.0000    1.5000
omega____ theta____ kappa____ phi______ frames
    -       36.8122 -164.0000  -47.0000 46

#__ type_ start__ end____ width___ exp.time_
  6 omega   40.00   98.00   1.0000    2.0000
omega____ theta____ kappa____ phi______ frames
    -      108.0000  -45.0000  -90.0000 58

#__ type_ start__ end____ width___ exp.time_
  7 omega  100.00  130.00   1.0000    2.0000
omega____ theta____ kappa____ phi______ frames
    -      108.0000  111.0000  -60.0000 30

#__ type_ start__ end____ width___ exp.time_
  8 omega  107.00  176.00   1.0000    2.0000
omega____ theta____ kappa____ phi______ frames
    -      108.0000  111.0000   60.0000 69

#__ type_ start__ end____ width___ exp.time_
  9 omega   68.00  135.00   1.0000    2.0000
omega____ theta____ kappa____ phi______ frames
    -      108.0000  -77.0000  -60.0000 67

#__ type_ start__ end____ width___ exp.time_
 10 omega  139.00  165.00   1.0000    2.0000
omega____ theta____ kappa____ phi______ frames
    -      108.0000  111.0000  -60.0000 26

#__ type_ start__ end____ width___ exp.time_
 11 omega  108.00  166.00   1.0000    2.0000
omega____ theta____ kappa____ phi______ frames
    -      108.0000  111.0000 -120.0000 58

#__ type_ start__ end____ width___ exp.time_
 12 omega   86.00  178.00   1.0000    2.0000
omega____ theta____ kappa____ phi______ frames
    -      108.0000   15.0000 -120.0000 92
;
_diffrn_measurement_device_type 'Xcalibur, Eos, Gemini'
_diffrn_measurement_method '\w scans'
_diffrn_orient_matrix_UB_11 -0.1185765000
_diffrn_orient_matrix_UB_12 0.0278490000
_diffrn_orient_matrix_UB_13 0.0745729000
_diffrn_orient_matrix_UB_21 0.1471999000
_diffrn_orient_matrix_UB_22 -0.0876221000
_diffrn_orient_matrix_UB_23 0.0512929000
_diffrn_orient_matrix_UB_31 0.0914710000
_diffrn_orient_matrix_UB_32 0.1764924000
_diffrn_orient_matrix_UB_33 0.0136690000
_diffrn_radiation_monochromator graphite
_diffrn_radiation_type CuK\a
_diffrn_radiation_wavelength 1.54184
_diffrn_reflns_av_R_equivalents 0.0160
_diffrn_reflns_av_unetI/netI 0.0216
_diffrn_reflns_limit_h_max 8
_diffrn_reflns_limit_h_min -8
_diffrn_reflns_limit_k_max 9
_diffrn_reflns_limit_k_min -5
_diffrn_reflns_limit_l_max 20
_diffrn_reflns_limit_l_min -16
_diffrn_reflns_number 2999
_diffrn_reflns_theta_full 70.84
_diffrn_reflns_theta_max 70.84
_diffrn_reflns_theta_min 6.30
_diffrn_source 'Enhance (Cu) X-ray Source'
_exptl_absorpt_coefficient_mu 0.961
_exptl_absorpt_correction_T_max 1.00000
_exptl_absorpt_correction_T_min 0.80897
_exptl_absorpt_correction_type multi-scan
_exptl_absorpt_process_details
;
CrysAlisPro, Agilent Technologies,
Version 1.171.35.11 (release 16-05-2011 CrysAlis171 .NET)
(compiled May 16 2011,17:55:39)
Empirical absorption correction using spherical harmonics,
 implemented in SCALE3 ABSPACK scaling algorithm.
;
_exptl_crystal_colour colourless
_exptl_crystal_colour_primary colourless
_exptl_crystal_density_diffrn 1.468
_exptl_crystal_density_method 'not measured'
_exptl_crystal_description orthorhombic
_exptl_crystal_F_000 448
_exptl_crystal_size_max 0.55
_exptl_crystal_size_mid 0.55
_exptl_crystal_size_min 0.45
_refine_diff_density_max 0.306
_refine_diff_density_min -0.196
_refine_diff_density_rms 0.046
_refine_ls_abs_structure_details 'Flack H D (1983), Acta Cryst. A39, 876-881'
_refine_ls_abs_structure_Flack 0.02(19)
_refine_ls_extinction_coef 0.030(2)
_refine_ls_extinction_expression Fc^*^=kFc[1+0.001xFc^2^\l^3^/sin(2\q)]^-1/4^
_refine_ls_extinction_method SHELXL
_refine_ls_goodness_of_fit_ref 1.079
_refine_ls_hydrogen_treatment constr
_refine_ls_matrix_type full
_refine_ls_number_parameters 139
_refine_ls_number_reflns 1790
_refine_ls_number_restraints 0
_refine_ls_restrained_S_all 1.079
_refine_ls_R_factor_all 0.0321
_refine_ls_R_factor_gt 0.0318
_refine_ls_shift/su_max 0.001
_refine_ls_shift/su_mean 0.000
_refine_ls_structure_factor_coef Fsqd
_refine_ls_weighting_details 'calc w=1/[\s^2^(Fo^2^)+(0.0572P)^2^+0.2208P] where P=(Fo^2^+2Fc^2^)/3'
_refine_ls_weighting_scheme calc
_refine_ls_wR_factor_gt 0.0856
_refine_ls_wR_factor_ref 0.0857
_reflns_number_gt 1780
_reflns_number_total 1790
_reflns_threshold_expression >2sigma(I)
_cod_data_source_file 14.cif
_cod_data_source_block exp_2759
_cod_database_code 1553295
_reflns_odcompleteness_completeness 99.52
_reflns_odcompleteness_iscentric 1
_reflns_odcompleteness_theta 66.97
_olex2_refinement_description
;
1. Fixed Uiso
 At 1.2 times of:
  All C(H) groups, All C(H,H) groups, All N(H) groups
 At 1.5 times of:
  All C(H,H,H) groups, All O(H) groups
2.a Ternary CH refined with riding coordinates:
 C2(H2), C5(H5)
2.b Secondary CH2 refined with riding coordinates:
 C9(H9A,H9B), C4(H4A,H4B), C3(H3A,H3B)
2.c Aromatic/amide H refined with riding coordinates:
 N1(H1)
2.d Idealised Me refined as rotating group:
 C10(H10A,H10B,H10C)
2.e Idealised tetrahedral OH refined as rotating group:
 O4(H4)
;
_olex2_submission_special_instructions 'No special instructions were received'

loop_
_space_group_symop_id
_space_group_symop_operation_xyz
1 'x, y, z'
2 '-x+1/2, -y, z+1/2'
3 'x+1/2, -y+1/2, -z'
4 '-x, y+1/2, -z+1/2'

loop_
_atom_site_label
_atom_site_type_symbol
_atom_site_fract_x
_atom_site_fract_y
_atom_site_fract_z
_atom_site_U_iso_or_equiv
_atom_site_adp_type
_atom_site_occupancy
_atom_site_calc_flag
_atom_site_refinement_flags_posn
O3 O 0.09765(15) 0.54765(14) 0.22285(6) 0.0140(3) Uani 1 d .
O2 O 0.17914(18) 0.17178(16) 0.42690(7) 0.0188(3) Uani 1 d .
O1 O 0.52823(15) 0.38040(14) 0.31546(6) 0.0124(3) Uani 1 d .
O4 O 0.05666(14) 0.77328(15) 0.37632(7) 0.0146(3) Uani 1 d .
H4 H 0.0109 0.8693 0.3643 0.022 Uiso 1 calc GR
N1 N 0.10138(18) 0.34385(17) 0.32129(8) 0.0127(3) Uani 1 d .
H1 H 0.0159 0.2766 0.3015 0.015 Uiso 1 calc R
C2 C 0.4860(2) 0.5588(2) 0.29766(9) 0.0114(3) Uani 1 d .
H2 H 0.4843 0.5847 0.2395 0.014 Uiso 1 calc R
C9 C 0.2432(2) 0.7699(2) 0.35277(9) 0.0107(3) Uani 1 d .
H9A H 0.3205 0.8206 0.3949 0.013 Uiso 1 calc R
H9B H 0.2601 0.8382 0.3036 0.013 Uiso 1 calc R
C4 C 0.6528(2) 0.5435(2) 0.41889(9) 0.0145(3) Uani 1 d .
H4A H 0.7784 0.4992 0.4257 0.017 Uiso 1 calc R
H4B H 0.6168 0.6091 0.4669 0.017 Uiso 1 calc R
C3 C 0.6354(2) 0.6558(2) 0.34279(9) 0.0147(3) Uani 1 d .
H3A H 0.5979 0.7756 0.3555 0.018 Uiso 1 calc R
H3B H 0.7510 0.6584 0.3125 0.018 Uiso 1 calc R
C7 C 0.1541(2) 0.4946(2) 0.28685(9) 0.0104(3) Uani 1 d .
C10 C 0.2671(2) 0.5248(2) 0.49384(9) 0.0132(3) Uani 1 d .
H10A H 0.3333 0.6322 0.5047 0.020 Uiso 1 calc GR
H10B H 0.2994 0.4379 0.5338 0.020 Uiso 1 calc GR
H10C H 0.1356 0.5469 0.4959 0.020 Uiso 1 calc GR
C5 C 0.5183(2) 0.3970(2) 0.40126(9) 0.0111(3) Uani 1 d .
H5 H 0.5464 0.2873 0.4302 0.013 Uiso 1 calc R
C6 C 0.3185(2) 0.45824(19) 0.41143(8) 0.0098(3) Uani 1 d .
C8 C 0.1955(2) 0.30592(19) 0.39084(9) 0.0114(3) Uani 1 d .
C1 C 0.2970(2) 0.58192(19) 0.33839(8) 0.0093(3) Uani 1 d .

loop_
_atom_site_aniso_label
_atom_site_aniso_U_11
_atom_site_aniso_U_22
_atom_site_aniso_U_33
_atom_site_aniso_U_23
_atom_site_aniso_U_13
_atom_site_aniso_U_12
O3 0.0156(5) 0.0135(5) 0.0129(5) 0.0008(4) -0.0051(4) 0.0016(4)
O2 0.0266(7) 0.0147(6) 0.0152(5) 0.0040(4) -0.0013(5) -0.0067(5)
O1 0.0143(5) 0.0130(5) 0.0099(5) 0.0001(4) 0.0014(4) 0.0036(4)
O4 0.0120(5) 0.0123(5) 0.0195(6) 0.0012(5) 0.0027(4) 0.0033(4)
N1 0.0142(6) 0.0103(6) 0.0137(7) -0.0019(5) -0.0039(5) -0.0031(5)
C2 0.0118(7) 0.0129(7) 0.0094(7) 0.0012(6) 0.0014(6) 0.0005(6)
C9 0.0095(7) 0.0089(7) 0.0137(7) -0.0004(5) 0.0002(5) 0.0002(6)
C4 0.0112(7) 0.0182(8) 0.0140(7) 0.0023(6) -0.0021(6) 0.0001(6)
C3 0.0117(7) 0.0179(8) 0.0146(7) 0.0031(6) 0.0016(6) -0.0017(6)
C7 0.0091(7) 0.0104(7) 0.0117(7) -0.0022(6) -0.0001(6) 0.0029(6)
C10 0.0158(7) 0.0155(7) 0.0085(7) -0.0010(6) 0.0015(6) -0.0004(6)
C5 0.0127(7) 0.0119(7) 0.0086(7) 0.0008(6) -0.0004(6) 0.0012(6)
C6 0.0130(8) 0.0084(7) 0.0081(6) 0.0008(5) -0.0007(6) 0.0001(6)
C8 0.0131(7) 0.0105(7) 0.0105(7) -0.0008(6) 0.0026(6) -0.0008(6)
C1 0.0102(7) 0.0099(7) 0.0079(6) 0.0011(5) -0.0006(6) -0.0012(6)

loop_
_atom_type_symbol
_atom_type_description
_atom_type_scat_dispersion_real
_atom_type_scat_dispersion_imag
_atom_type_scat_source
C C 0.0181 0.0091 'International Tables Vol C Tables 4.2.6.8 and 6.1.1.4'
H H 0.0000 0.0000 'International Tables Vol C Tables 4.2.6.8 and 6.1.1.4'
N N 0.0311 0.0180 'International Tables Vol C Tables 4.2.6.8 and 6.1.1.4'
O O 0.0492 0.0322 'International Tables Vol C Tables 4.2.6.8 and 6.1.1.4'

loop_
_geom_angle_atom_site_label_1
_geom_angle_atom_site_label_2
_geom_angle_atom_site_label_3
_geom_angle
C2 O1 C5 96.42(11)
C9 O4 H4 109.5
C7 N1 H1 123.2
C7 N1 C8 113.56(13)
C8 N1 H1 123.2
O1 C2 H2 113.4
O1 C2 C3 102.19(12)
O1 C2 C1 102.06(12)
C3 C2 H2 113.4
C3 C2 C1 111.24(12)
C1 C2 H2 113.4
O4 C9 H9A 110.1
O4 C9 H9B 110.1
O4 C9 C1 108.10(12)
H9A C9 H9B 108.4
C1 C9 H9A 110.1
C1 C9 H9B 110.1
H4A C4 H4B 109.3
C3 C4 H4A 111.5
C3 C4 H4B 111.5
C5 C4 H4A 111.5
C5 C4 H4B 111.5
C5 C4 C3 101.58(12)
C2 C3 C4 101.23(12)
C2 C3 H3A 111.5
C2 C3 H3B 111.5
C4 C3 H3A 111.5
C4 C3 H3B 111.5
H3A C3 H3B 109.3
O3 C7 N1 124.55(14)
O3 C7 C1 125.93(14)
N1 C7 C1 109.48(12)
H10A C10 H10B 109.5
H10A C10 H10C 109.5
H10B C10 H10C 109.5
C6 C10 H10A 109.5
C6 C10 H10B 109.5
C6 C10 H10C 109.5
O1 C5 C4 103.05(12)
O1 C5 H5 113.6
O1 C5 C6 100.63(11)
C4 C5 H5 113.6
C4 C5 C6 111.18(12)
C6 C5 H5 113.6
C10 C6 C5 115.91(12)
C10 C6 C1 118.91(12)
C5 C6 C1 101.25(12)
C8 C6 C10 108.72(12)
C8 C6 C5 107.37(12)
C8 C6 C1 103.49(11)
O2 C8 N1 123.75(15)
O2 C8 C6 127.43(14)
N1 C8 C6 108.82(12)
C2 C1 C6 100.75(12)
C9 C1 C2 114.21(12)
C9 C1 C6 118.88(12)
C7 C1 C2 108.14(12)
C7 C1 C9 109.59(12)
C7 C1 C6 104.30(12)

loop_
_geom_bond_atom_site_label_1
_geom_bond_atom_site_label_2
_geom_bond_distance
O3 C7 1.2258(19)
O2 C8 1.2081(19)
O1 C2 1.4453(18)
O1 C5 1.4532(17)
O4 H4 0.8400
O4 C9 1.4246(18)
N1 H1 0.8800
N1 C7 1.358(2)
N1 C8 1.391(2)
C2 H2 1.0000
C2 C3 1.531(2)
C2 C1 1.557(2)
C9 H9A 0.9900
C9 H9B 0.9900
C9 C1 1.526(2)
C4 H4A 0.9900
C4 H4B 0.9900
C4 C3 1.554(2)
C4 C5 1.532(2)
C3 H3A 0.9900
C3 H3B 0.9900
C7 C1 1.520(2)
C10 H10A 0.9800
C10 H10B 0.9800
C10 H10C 0.9800
C10 C6 1.5281(19)
C5 H5 1.0000
C5 C6 1.549(2)
C6 C8 1.524(2)
C6 C1 1.567(2)

loop_
_geom_torsion_atom_site_label_1
_geom_torsion_atom_site_label_2
_geom_torsion_atom_site_label_3
_geom_torsion_atom_site_label_4
_geom_torsion
O3 C7 C1 C2 -72.48(19)
O3 C7 C1 C9 52.60(19)
O3 C7 C1 C6 -179.10(14)
O1 C2 C3 C4 -37.23(14)
O1 C2 C1 C9 161.57(12)
O1 C2 C1 C7 -76.14(13)
O1 C2 C1 C6 32.94(13)
O1 C5 C6 C10 -168.22(12)
O1 C5 C6 C8 70.06(14)
O1 C5 C6 C1 -38.09(13)
O4 C9 C1 C2 169.48(11)
O4 C9 C1 C7 47.99(15)
O4 C9 C1 C6 -71.73(16)
N1 C7 C1 C2 105.47(13)
N1 C7 C1 C9 -129.45(13)
N1 C7 C1 C6 -1.15(16)
C2 O1 C5 C4 -55.15(13)
C2 O1 C5 C6 59.73(12)
C4 C5 C6 C10 -59.61(16)
C4 C5 C6 C8 178.67(11)
C4 C5 C6 C1 70.52(14)
C3 C2 C1 C9 53.22(17)
C3 C2 C1 C7 175.52(12)
C3 C2 C1 C6 -75.41(15)
C3 C4 C5 O1 31.58(14)
C3 C4 C5 C6 -75.45(15)
C7 N1 C8 O2 -173.92(14)
C7 N1 C8 C6 5.60(18)
C10 C6 C8 O2 -59.0(2)
C10 C6 C8 N1 121.50(13)
C10 C6 C1 C2 131.41(14)
C10 C6 C1 C9 5.9(2)
C10 C6 C1 C7 -116.54(14)
C5 O1 C2 C3 57.28(13)
C5 O1 C2 C1 -57.88(12)
C5 C4 C3 C2 3.18(15)
C5 C6 C8 O2 67.1(2)
C5 C6 C8 N1 -112.39(14)
C5 C6 C1 C2 3.19(13)
C5 C6 C1 C9 -122.36(13)
C5 C6 C1 C7 115.24(12)
C8 N1 C7 O3 175.24(14)
C8 N1 C7 C1 -2.75(18)
C8 C6 C1 C2 -107.96(12)
C8 C6 C1 C9 126.49(13)
C8 C6 C1 C7 4.09(15)
C1 C2 C3 C4 71.03(15)
C1 C6 C8 O2 173.69(15)
C1 C6 C8 N1 -5.82(16)
